data_2013963
loop_
_publ_author_name
'\'Slepokura, Katarzyna'
'Lis, Tadeusz'

_publ_section_title
;
 5,5-Dimethoxy-2-phenoxy-1,3,2-dioxaphosphorinane 2-oxide
;
_journal_issue 5
_journal_name_full 'Acta Crystallographica Section C'
_journal_page_first o315
_journal_page_last o317
_journal_paper_doi 10.1107/S0108270104006110
_journal_volume 60
_journal_year 2004
_chemical_formula_iupac 'C11 H15 O6 P'
_chemical_formula_moiety 'C11 H15 O6 P'
_chemical_formula_sum 'C11 H15 O6 P'
_chemical_formula_weight 274.20
_chemical_name_systematic
;
5,5-dimethoxy-2-phenoxy-1,3,2-dioxaphosphorinan-2-one
;
_space_group_IT_number 4
_symmetry_cell_setting monoclinic
_symmetry_space_group_name_Hall 'P 2yb'
_symmetry_space_group_name_H-M 'P 1 21 1'
_atom_sites_solution_hydrogens geom
_atom_sites_solution_primary direct
_atom_sites_solution_secondary difmap
_cell_angle_alpha 90.00
_cell_angle_beta 97.53(3)
_cell_angle_gamma 90.00
_cell_formula_units_Z 2
_cell_length_a 6.024(2)
_cell_length_b 10.371(3)
_cell_length_c 9.917(3)
_cell_measurement_reflns_used 6408
_cell_measurement_temperature 100(2)
_cell_measurement_theta_max 37.41
_cell_measurement_theta_min 3.75
_cell_volume 614.2(3)
_computing_cell_refinement 'KM-4 CCD Software'
_computing_data_collection 'KM-4 CCD Software (Oxford Diffraction, 1995--2003)'
_computing_data_reduction 'KM-4 CCD Software'
_computing_molecular_graphics 'PLATON (Spek, 2003) and SHELXTL (Bruker, 1997)'
_computing_publication_material SHELXL97
_computing_structure_refinement 'SHELXL97 (Sheldrick, 1997)'
_computing_structure_solution 'SHELXS97 (Sheldrick, 1997)'
_diffrn_ambient_temperature 100(2)
_diffrn_measured_fraction_theta_full 0.984
_diffrn_measured_fraction_theta_max 0.984
_diffrn_measurement_device_type 'KUMA KM-4 CCD \k-geometry diffractometer'
_diffrn_measurement_method \w
_diffrn_radiation_monochromator graphite
_diffrn_radiation_source 'fine-focus sealed tube'
_diffrn_radiation_type MoK\a
_diffrn_radiation_wavelength 0.71073
_diffrn_reflns_av_R_equivalents 0.0411
_diffrn_reflns_av_sigmaI/netI 0.0393
_diffrn_reflns_limit_h_max 10
_diffrn_reflns_limit_h_min -7
_diffrn_reflns_limit_k_max 17
_diffrn_reflns_limit_k_min -13
_diffrn_reflns_limit_l_max 16
_diffrn_reflns_limit_l_min -16
_diffrn_reflns_number 10758
_diffrn_reflns_theta_full 28.50
_diffrn_reflns_theta_max 37.41
_diffrn_reflns_theta_min 3.75
_exptl_absorpt_coefficient_mu 0.241
_exptl_absorpt_correction_type none
_exptl_crystal_colour colourless
_exptl_crystal_density_diffrn 1.483
_exptl_crystal_density_method 'not measured'
_exptl_crystal_description plates
_exptl_crystal_F_000 288
_exptl_crystal_size_max 0.65
_exptl_crystal_size_mid 0.35
_exptl_crystal_size_min 0.04
_refine_diff_density_max 0.27
_refine_diff_density_min -0.29
_refine_ls_abs_structure_details 'Flack H D (1983), Acta Cryst. A39, 876-881'
_refine_ls_abs_structure_Flack -0.10(8)
_refine_ls_extinction_coef 0.015(4)
_refine_ls_extinction_expression Fc^*^=kFc[1+0.001xFc^2^\l^3^/sin(2\q)]^-1/4^
_refine_ls_extinction_method SHELXL97
_refine_ls_goodness_of_fit_ref 1.062
_refine_ls_hydrogen_treatment constr
_refine_ls_matrix_type full
_refine_ls_number_parameters 166
_refine_ls_number_reflns 2908
_refine_ls_number_restraints 1
_refine_ls_restrained_S_all 1.062
_refine_ls_R_factor_all 0.0354
_refine_ls_R_factor_gt 0.0328
_refine_ls_shift/su_max 0.000
_refine_ls_shift/su_mean 0.000
_refine_ls_structure_factor_coef Fsqd
_refine_ls_weighting_details 'w=1/[\s^2^(Fo^2^)+(0.0454P)^2^+0.1259P] where P=(Fo^2^+2Fc^2^)/3'
_refine_ls_weighting_scheme calc
_refine_ls_wR_factor_gt 0.0804
_refine_ls_wR_factor_ref 0.0819
_reflns_number_gt 4232
_reflns_number_total 4632
_reflns_threshold_expression I>2\s(I)
_cod_data_source_file fg1743.cif
_cod_data_source_block 4
_cod_original_sg_symbol_Hall 'P  2yb'
_cod_original_sg_symbol_H-M 'P 21'
_cod_database_code 2013963

loop_
_symmetry_equiv_pos_as_xyz
'x, y, z'
'-x, y+1/2, -z'

loop_
_atom_site_label
_atom_site_fract_x
_atom_site_fract_y
_atom_site_fract_z
_atom_site_U_iso_or_equiv
_atom_site_adp_type
_atom_site_calc_flag
_atom_site_refinement_flags
_atom_site_occupancy
_atom_site_disorder_assembly
_atom_site_disorder_group
_atom_site_type_symbol
P2 0.51729(6) 0.53328(4) 0.66739(4) 0.01414(11) Uani d . 1 . . P
O1 0.5564(2) 0.40371(12) 0.59181(13) 0.0174(3) Uani d . 1 . . O
O3 0.5935(2) 0.64523(12) 0.57673(13) 0.0159(3) Uani d . 1 . . O
O21 0.28971(19) 0.55228(14) 0.69860(12) 0.0216(3) Uani d . 1 . . O
O22 0.70499(17) 0.52286(14) 0.79674(11) 0.0166(2) Uani d . 1 . . O
O51 0.62017(17) 0.51433(12) 0.32757(11) 0.0159(3) Uani d . 1 . . O
O52 1.0020(2) 0.47564(15) 0.39276(13) 0.0238(3) Uani d . 1 . . O
C4 0.7970(3) 0.63125(18) 0.51241(18) 0.0161(3) Uani d . 1 . . C
H4A 0.9272 0.6349 0.5812 0.019 Uiso calc R 1 . . H
H4B 0.8073 0.7016 0.4491 0.019 Uiso calc R 1 . . H
C5 0.7940(3) 0.50255(16) 0.43666(17) 0.0157(4) Uani d . 1 . . C
C6 0.7632(3) 0.38991(18) 0.53223(17) 0.0181(4) Uani d . 1 . . C
H6A 0.7600 0.3096 0.4820 0.022 Uiso calc R 1 . . H
H6B 0.8889 0.3868 0.6040 0.022 Uiso calc R 1 . . H
C11 0.7387(3) 0.62442(17) 0.89147(16) 0.0150(3) Uani d . 1 . . C
C12 0.9383(3) 0.69368(19) 0.89847(18) 0.0184(3) Uani d . 1 . . C
H12 1.0433 0.6743 0.8406 0.022 Uiso calc R 1 . . H
C13 0.9771(3) 0.7920(2) 0.9933(2) 0.0219(4) Uani d . 1 . . C
H13 1.1094 0.8390 0.9991 0.026 Uiso calc R 1 . . H
C14 0.8192(3) 0.82122(19) 1.08054(19) 0.0213(4) Uani d . 1 . . C
H14 0.8456 0.8881 1.1430 0.026 Uiso calc R 1 . . H
C15 0.6222(3) 0.74957(19) 1.07324(18) 0.0207(4) Uani d . 1 . . C
H15 0.5180 0.7678 1.1320 0.025 Uiso calc R 1 . . H
C16 0.5811(3) 0.65069(18) 0.97815(17) 0.0179(3) Uani d . 1 . . C
H16 0.4496 0.6029 0.9728 0.022 Uiso calc R 1 . . H
C51 0.5767(3) 0.40107(19) 0.24595(18) 0.0238(4) Uani d . 1 . . C
H51A 0.7157 0.3597 0.2350 0.036 Uiso calc R 1 . . H
H51B 0.5002 0.4246 0.1583 0.036 Uiso calc R 1 . . H
H51C 0.4848 0.3429 0.2898 0.036 Uiso calc R 1 . . H
C52 1.0692(3) 0.5636(2) 0.2934(2) 0.0261(5) Uani d . 1 . . C
H52A 1.2296 0.5671 0.3019 0.039 Uiso calc PR 0.50 . . H
H52B 1.0115 0.6480 0.3082 0.039 Uiso calc PR 0.50 . . H
H52C 1.0112 0.5345 0.2038 0.039 Uiso calc PR 0.50 . . H
H52D 0.9385 0.5993 0.2407 0.039 Uiso calc PR 0.50 . . H
H52E 1.1567 0.5184 0.2344 0.039 Uiso calc PR 0.50 . . H
H52F 1.1570 0.6319 0.3388 0.039 Uiso calc PR 0.50 . . H

loop_
_atom_site_aniso_label
_atom_site_aniso_U_11
_atom_site_aniso_U_22
_atom_site_aniso_U_33
_atom_site_aniso_U_12
_atom_site_aniso_U_13
_atom_site_aniso_U_23
P2 0.01357(18) 0.0145(2) 0.01400(17) -0.00016(17) 0.00066(12) -0.00024(18)
O1 0.0223(6) 0.0116(6) 0.0183(6) -0.0015(5) 0.0029(5) -0.0013(5)
O3 0.0187(6) 0.0128(6) 0.0166(6) 0.0028(5) 0.0042(5) 0.0017(5)
O21 0.0141(5) 0.0317(9) 0.0190(5) 0.0004(5) 0.0023(4) -0.0017(6)
O22 0.0181(5) 0.0146(6) 0.0160(5) 0.0013(5) -0.0018(4) -0.0024(5)
O51 0.0153(5) 0.0162(7) 0.0152(5) 0.0021(5) -0.0014(4) -0.0021(5)
O52 0.0157(6) 0.0360(8) 0.0205(6) 0.0100(5) 0.0046(5) 0.0027(6)
C4 0.0136(7) 0.0156(8) 0.0195(8) -0.0024(6) 0.0030(6) 0.0004(7)
C5 0.0118(6) 0.0201(10) 0.0150(7) 0.0037(6) 0.0012(5) -0.0007(6)
C6 0.0216(8) 0.0161(9) 0.0160(8) 0.0058(7) 0.0006(6) -0.0009(7)
C11 0.0172(7) 0.0127(8) 0.0143(7) 0.0020(6) -0.0012(6) -0.0001(6)
C12 0.0154(7) 0.0216(9) 0.0185(7) 0.0014(6) 0.0029(6) 0.0008(7)
C13 0.0209(9) 0.0218(10) 0.0221(8) -0.0029(7) -0.0007(7) -0.0018(7)
C14 0.0252(8) 0.0197(10) 0.0176(8) 0.0055(7) -0.0027(7) -0.0035(7)
C15 0.0210(8) 0.0256(10) 0.0154(7) 0.0076(7) 0.0019(6) 0.0005(7)
C16 0.0170(7) 0.0207(9) 0.0156(7) 0.0009(6) 0.0004(6) 0.0020(7)
C51 0.0319(9) 0.0184(9) 0.0193(8) -0.0013(7) -0.0032(7) -0.0034(7)
C52 0.0174(8) 0.0362(13) 0.0263(9) -0.0012(7) 0.0083(7) -0.0056(8)

loop_
_atom_type_symbol
_atom_type_description
_atom_type_scat_dispersion_real
_atom_type_scat_dispersion_imag
_atom_type_scat_source
C C 0.0033 0.0016 'International Tables Vol C Tables 4.2.6.8 and 6.1.1.4'
H H 0.0000 0.0000 'International Tables Vol C Tables 4.2.6.8 and 6.1.1.4'
O O 0.0106 0.0060 'International Tables Vol C Tables 4.2.6.8 and 6.1.1.4'
P P 0.1023 0.0942 'International Tables Vol C Tables 4.2.6.8 and 6.1.1.4'

loop_
_geom_angle_atom_site_label_1
_geom_angle_atom_site_label_2
_geom_angle_atom_site_label_3
_geom_angle
_geom_angle_publ_flag
O1 P2 O21 114.89(8) y
O1 P2 O3 106.57(7) y
O1 P2 O22 100.98(7) y
O3 P2 O21 112.00(8) y
O3 P2 O22 106.24(7) y
O21 P2 O22 115.13(7) y
C6 O1 P2 117.91(11) y
C4 O3 P2 120.04(11) y
C11 O22 P2 120.64(11) y
C5 O51 C51 115.20(13) y
C5 O52 C52 115.31(14) y
O3 C4 C5 110.12(13) y
O3 C4 H4A 109.6 n
C5 C4 H4A 109.6 n
O3 C4 H4B 109.6 n
C5 C4 H4B 109.6 n
H4A C4 H4B 108.1 n
O52 C5 O51 112.46(13) y
O52 C5 C4 111.78(14) y
O51 C5 C4 105.13(13) y
O52 C5 C6 103.03(13) y
O51 C5 C6 113.77(13) y
C4 C5 C6 110.87(14) y
O1 C6 C5 110.88(13) y
O1 C6 H6A 109.5 n
C5 C6 H6A 109.5 n
O1 C6 H6B 109.5 n
C5 C6 H6B 109.5 n
H6A C6 H6B 108.1 n
C16 C11 C12 121.54(17) n
C16 C11 O22 120.62(15) n
C12 C11 O22 117.80(15) n
C13 C12 C11 118.73(17) n
C13 C12 H12 120.6 n
C11 C12 H12 120.6 n
C12 C13 C14 120.69(19) n
C12 C13 H13 119.7 n
C14 C13 H13 119.7 n
C15 C14 C13 119.67(18) n
C15 C14 H14 120.2 n
C13 C14 H14 120.2 n
C16 C15 C14 120.16(17) n
C16 C15 H15 119.9 n
C14 C15 H15 119.9 n
C11 C16 C15 119.21(17) n
C11 C16 H16 120.4 n
C15 C16 H16 120.4 n
O51 C51 H51A 109.5 n
O51 C51 H51B 109.5 n
H51A C51 H51B 109.5 n
O51 C51 H51C 109.5 n
H51A C51 H51C 109.5 n
H51B C51 H51C 109.5 n
O52 C52 H52A 109.5 n
O52 C52 H52B 109.5 n
H52A C52 H52B 109.5 n
O52 C52 H52C 109.5 n
H52A C52 H52C 109.5 n
H52B C52 H52C 109.5 n
O52 C52 H52D 109.5 n
H52A C52 H52D 141.1 n
H52B C52 H52D 56.3 n
H52C C52 H52D 56.3 n
O52 C52 H52E 109.5 n
H52A C52 H52E 56.3 n
H52B C52 H52E 141.1 n
H52C C52 H52E 56.3 n
H52D C52 H52E 109.5 n
O52 C52 H52F 109.5 n
H52A C52 H52F 56.3 n
H52B C52 H52F 56.3 n
H52C C52 H52F 141.1 n
H52D C52 H52F 109.5 n
H52E C52 H52F 109.5 n

loop_
_geom_bond_atom_site_label_1
_geom_bond_atom_site_label_2
_geom_bond_site_symmetry_2
_geom_bond_distance
_geom_bond_publ_flag
P2 O1 . 1.5713(14) y
P2 O3 . 1.5733(14) y
P2 O21 . 1.4579(13) y
P2 O22 . 1.5986(12) y
O1 C6 . 1.454(2) y
O3 C4 . 1.462(2) y
O22 C11 . 1.408(2) y
O51 C5 . 1.409(2) y
O51 C51 . 1.431(2) y
O52 C5 . 1.407(2) y
O52 C52 . 1.440(2) y
C4 C5 . 1.530(2) y
C4 H4A . 0.97 n
C4 H4B . 0.97 n
C5 C6 . 1.531(2) y
C6 H6A . 0.97 n
C6 H6B . 0.97 n
C11 C16 . 1.389(3) n
C11 C12 . 1.394(2) n
C12 C13 . 1.386(3) n
C12 H12 . 0.93 n
C13 C14 . 1.401(3) n
C13 H13 . 0.93 n
C14 C15 . 1.394(3) n
C14 H14 . 0.93 n
C15 C16 . 1.393(3) n
C15 H15 . 0.93 n
C16 H16 . 0.93 n
C51 H51A . 0.96 n
C51 H51B . 0.96 n
C51 H51C . 0.96 n
C52 H52A . 0.96 n
C52 H52B . 0.96 n
C52 H52C . 0.96 n
C52 H52D . 0.96 n
C52 H52E . 0.96 n
C52 H52F . 0.96 n

loop_
_geom_hbond_atom_site_label_D
_geom_hbond_atom_site_label_H
_geom_hbond_atom_site_label_A
_geom_hbond_site_symmetry_A
_geom_hbond_distance_DH
_geom_hbond_distance_HA
_geom_hbond_distance_DA
_geom_hbond_angle_DHA
_geom_hbond_publ_flag
C14 H14 O21 2_657 0.93 2.52 3.368(2) 151 y
C51 H51C O3 2_646 0.96 2.52 3.414(3) 155 y
C4 H4A O21 1_655 0.97 2.49 3.384(2) 153 y
C12 H12 O21 1_655 0.93 2.52 3.415(2) 162 y
C52 H52A O51 1_655 0.96 2.40 3.332(2) 165 y

loop_
_geom_torsion_atom_site_label_1
_geom_torsion_atom_site_label_2
_geom_torsion_atom_site_label_3
_geom_torsion_atom_site_label_4
_geom_torsion
_geom_torsion_publ_flag
O1 P2 O3 C4 -41.4(2) y
P2 O3 C4 C5 50.1(2) y
O3 C4 C5 C6 -55.7(2) y
C4 C5 C6 O1 58.5(2) y
C5 C6 O1 P2 -53.9(2) y
C6 O1 P2 O3 42.7(2) y
O1 P2 O22 C11 176.70(12) n
O3 P2 O22 C11 65.65(13) n
C51 O51 C5 C4 -176.4(2) y
C51 O51 C5 C6 -54.9(2) y
C52 O52 C5 C4 -64.5(2) y
C52 O52 C5 C6 176.4(2) y
O21 P2 O1 C6 167.30(10) y
O22 P2 O1 C6 -68.1(2) y
O21 P2 O3 C4 -167.8(2) y
O22 P2 O3 C4 65.7(2) y
O21 P2 O22 C11 -58.9(2) y
C52 O52 C5 O51 53.5(2) ?
C51 O51 C5 O52 61.7(2) ?
O3 C4 C5 O52 -170.1(2) y
O3 C4 C5 O51 67.6(2) y
O52 C5 C6 O1 178.2(2) y
O51 C5 C6 O1 -59.8(2) y
P2 O22 C11 C16 70.66(18) n
P2 O22 C11 C12 -111.75(15) n
C16 C11 C12 C13 -0.9(3) n
O22 C11 C12 C13 -178.46(15) n
C11 C12 C13 C14 0.1(3) n
C12 C13 C14 C15 0.9(3) n
C13 C14 C15 C16 -1.0(3) n
C12 C11 C16 C15 0.8(3) n
O22 C11 C16 C15 178.26(14) n
C14 C15 C16 C11 0.2(2) n
